data_1544019
loop_
_publ_author_name
'Wang Jing-lin'
'Zhao Ya-qin'
'Yang Bin-sheng'

_publ_section_title
;
 Transition metal complexes of asymmetrical aroyl-hydrazone ligand:
 Syntheses, structures, DNA binding and cleavage studies
;
_journal_name_full 'Inorganica Chimica Acta'
_journal_page_first 484
_journal_page_last 496
_journal_paper_doi 10.1016/j.ica.2013.09.001
_journal_volume 409B
_journal_year 2014
_chemical_formula_sum 'C13 H13 Cl Cu N4 O5'
_chemical_formula_weight 404.26
_space_group_IT_number 14
_symmetry_cell_setting monoclinic
_symmetry_space_group_name_Hall '-P 2yn'
_symmetry_space_group_name_H-M 'P 1 21/n 1'
_atom_sites_solution_hydrogens geom
_atom_sites_solution_primary direct
_atom_sites_solution_secondary difmap
_cell_angle_alpha 90.00
_cell_angle_beta 111.1230(10)
_cell_angle_gamma 90.00
_cell_formula_units_Z 4
_cell_length_a 13.8197(14)
_cell_length_b 7.3488(10)
_cell_length_c 15.9027(18)
_cell_measurement_reflns_used 2487
_cell_measurement_temperature 298(2)
_cell_measurement_theta_max 26.341
_cell_measurement_theta_min 2.438
_cell_volume 1506.5(3)
_computing_cell_refinement 'Bruker SMART'
_computing_data_collection 'Bruker SMART'
_computing_data_reduction 'Bruker SAINT'
_computing_molecular_graphics 'Bruker SHELXTL'
_computing_publication_material 'Bruker SHELXTL'
_computing_structure_refinement 'SHELXL-97 (Sheldrick, 1997)'
_computing_structure_solution 'SHELXS-97 (Sheldrick, 1990)'
_diffrn_ambient_temperature 298(2)
_diffrn_measured_fraction_theta_full 0.998
_diffrn_measured_fraction_theta_max 0.998
_diffrn_measurement_device_type 'CCD area detector'
_diffrn_measurement_method 'phi and omega scans'
_diffrn_radiation_monochromator graphite
_diffrn_radiation_source 'fine-focus sealed tube'
_diffrn_radiation_type MoK\a
_diffrn_radiation_wavelength 0.71073
_diffrn_reflns_av_R_equivalents 0.0289
_diffrn_reflns_av_sigmaI/netI 0.0355
_diffrn_reflns_limit_h_max 16
_diffrn_reflns_limit_h_min -16
_diffrn_reflns_limit_k_max 8
_diffrn_reflns_limit_k_min -8
_diffrn_reflns_limit_l_max 16
_diffrn_reflns_limit_l_min -18
_diffrn_reflns_number 7429
_diffrn_reflns_theta_full 25.01
_diffrn_reflns_theta_max 25.01
_diffrn_reflns_theta_min 1.68
_exptl_absorpt_coefficient_mu 1.661
_exptl_absorpt_correction_T_max 0.7654
_exptl_absorpt_correction_T_min 0.6185
_exptl_absorpt_correction_type multi-scan
_exptl_absorpt_process_details sadabs
_exptl_crystal_colour dark
_exptl_crystal_density_diffrn 1.782
_exptl_crystal_density_method 'not measured'
_exptl_crystal_description block
_exptl_crystal_F_000 820
_exptl_crystal_size_max 0.32
_exptl_crystal_size_mid 0.19
_exptl_crystal_size_min 0.17
_refine_diff_density_max 0.476
_refine_diff_density_min -0.285
_refine_diff_density_rms 0.069
_refine_ls_extinction_method none
_refine_ls_goodness_of_fit_ref 1.062
_refine_ls_hydrogen_treatment constr
_refine_ls_matrix_type full
_refine_ls_number_parameters 218
_refine_ls_number_reflns 2646
_refine_ls_number_restraints 0
_refine_ls_restrained_S_all 1.062
_refine_ls_R_factor_all 0.0554
_refine_ls_R_factor_gt 0.0322
_refine_ls_shift/su_max 0.001
_refine_ls_shift/su_mean 0.000
_refine_ls_structure_factor_coef Fsqd
_refine_ls_weighting_details 'calc w=1/[\s^2^(Fo^2^)+(0.0361P)^2^+1.0192P] where P=(Fo^2^+2Fc^2^)/3'
_refine_ls_weighting_scheme calc
_refine_ls_wR_factor_gt 0.0724
_refine_ls_wR_factor_ref 0.0856
_reflns_number_gt 1968
_reflns_number_total 2646
_reflns_threshold_expression >2sigma(I)
_cod_data_source_file ICA-2014-409B-484-496-3.cif
_cod_data_source_block 081202c
_cod_depositor_comments
;
The following automatic conversions were performed:

'_symmetry_cell_setting' value 'Monoclinic' changed to 'monoclinic'
according to the built-in table from CIF Core dictionary named
'cif_core.dic' version 2.4.1 from 2010-06-29.

Automatic conversion script
Id: cif_fix_values 4624 2016-04-14 12:54:50Z antanas 

The following automatic conversions were performed:

'_journal_paper_doi' value
'http://dx.doi.org/10.1016/j.ica.2013.09.001' was changed to
'10.1016/j.ica.2013.09.001'.

Automatic conversion script
Id: cif_fix_values 6433 2018-09-21 13:16:33Z andrius 
;
_cod_original_sg_symbol_H-M P2(1)/n
_cod_database_code 1544019

loop_
_symmetry_equiv_pos_as_xyz
'x, y, z'
'-x+1/2, y+1/2, -z+1/2'
'-x, -y, -z'
'x-1/2, -y-1/2, z-1/2'

loop_
_atom_site_label
_atom_site_type_symbol
_atom_site_fract_x
_atom_site_fract_y
_atom_site_fract_z
_atom_site_U_iso_or_equiv
_atom_site_adp_type
_atom_site_occupancy
_atom_site_symmetry_multiplicity
_atom_site_calc_flag
_atom_site_refinement_flags
_atom_site_disorder_assembly
_atom_site_disorder_group
Cu1 Cu 0.51607(3) 0.68397(6) 0.36009(3) 0.03104(15) Uani 1 1 d . . .
Cl1 Cl 0.45020(7) 0.66626(16) 0.21250(6) 0.0539(3) Uani 1 1 d . . .
N1 N 0.58150(19) 0.6758(4) 0.49064(17) 0.0281(6) Uani 1 1 d . . .
N2 N 0.6789(2) 0.5993(4) 0.51809(17) 0.0334(7) Uani 1 1 d . . .
H2 H 0.7171 0.5865 0.5740 0.040 Uiso 1 1 calc R . .
N3 N 0.8439(2) 0.3668(4) 0.41461(17) 0.0291(6) Uani 1 1 d . . .
N4 N 1.0465(2) 0.2502(4) 0.6208(2) 0.0395(7) Uani 1 1 d . . .
O1 O 0.39147(17) 0.7815(3) 0.36658(15) 0.0393(6) Uani 1 1 d . . .
O2 O 0.65070(16) 0.5727(3) 0.37088(14) 0.0351(6) Uani 1 1 d . . .
O3 O 1.0577(2) 0.2958(4) 0.69762(17) 0.0588(8) Uani 1 1 d . . .
O4 O 1.10837(19) 0.1542(4) 0.60198(17) 0.0561(8) Uani 1 1 d . . .
O5 O 0.7568(2) 0.5381(4) 0.70276(16) 0.0596(8) Uani 1 1 d . . .
H5A H 0.7239 0.4438 0.7081 0.072 Uiso 1 1 d R . .
H5B H 0.7954 0.5837 0.7527 0.072 Uiso 1 1 d R . .
C1 C 0.5473(3) 0.7384(5) 0.5499(2) 0.0331(8) Uani 1 1 d . . .
H1 H 0.5902 0.7306 0.6102 0.040 Uiso 1 1 calc R . .
C2 C 0.4475(2) 0.8192(4) 0.5288(2) 0.0307(7) Uani 1 1 d . . .
C3 C 0.3747(2) 0.8373(5) 0.4395(2) 0.0320(8) Uani 1 1 d . . .
C4 C 0.2793(3) 0.9200(5) 0.4284(2) 0.0383(8) Uani 1 1 d . . .
H4 H 0.2298 0.9308 0.3706 0.046 Uiso 1 1 calc R . .
C5 C 0.2570(3) 0.9853(5) 0.5003(2) 0.0387(9) Uani 1 1 d . . .
H5 H 0.1935 1.0416 0.4905 0.046 Uiso 1 1 calc R . .
C6 C 0.3284(3) 0.9680(5) 0.5874(2) 0.0412(9) Uani 1 1 d . . .
H6 H 0.3130 1.0122 0.6360 0.049 Uiso 1 1 calc R . .
C7 C 0.4216(3) 0.8855(5) 0.6013(2) 0.0382(9) Uani 1 1 d . . .
H7 H 0.4689 0.8727 0.6599 0.046 Uiso 1 1 calc R . .
C8 C 0.7097(2) 0.5461(4) 0.4510(2) 0.0294(7) Uani 1 1 d . . .
C9 C 0.8088(2) 0.4548(4) 0.4760(2) 0.0291(7) Uani 1 1 d . . .
C10 C 0.8800(2) 0.4236(4) 0.5611(2) 0.0318(8) Uani 1 1 d . . .
H10 H 0.8774 0.4663 0.6152 0.038 Uiso 1 1 calc R . .
C11 C 0.9569(2) 0.3154(5) 0.5496(2) 0.0299(7) Uani 1 1 d . . .
C12 C 0.9331(2) 0.2825(4) 0.4593(2) 0.0316(8) Uani 1 1 d . . .
H12 H 0.9721 0.2138 0.4340 0.038 Uiso 1 1 calc R . .
C13 C 0.7922(3) 0.3592(5) 0.3161(2) 0.0415(9) Uani 1 1 d . . .
H13A H 0.8324 0.2855 0.2910 0.062 Uiso 1 1 calc R . .
H13B H 0.7862 0.4800 0.2918 0.062 Uiso 1 1 calc R . .
H13C H 0.7244 0.3073 0.3013 0.062 Uiso 1 1 calc R . .

loop_
_atom_site_aniso_label
_atom_site_aniso_U_11
_atom_site_aniso_U_22
_atom_site_aniso_U_33
_atom_site_aniso_U_23
_atom_site_aniso_U_13
_atom_site_aniso_U_12
Cu1 0.0242(2) 0.0393(3) 0.0286(2) -0.00009(19) 0.00816(17) 0.00129(19)
Cl1 0.0410(5) 0.0867(8) 0.0287(5) -0.0050(5) 0.0063(4) 0.0123(5)
N1 0.0227(14) 0.0299(15) 0.0300(14) -0.0004(12) 0.0077(12) 0.0011(12)
N2 0.0285(16) 0.0412(17) 0.0267(15) 0.0015(13) 0.0053(12) 0.0058(13)
N3 0.0266(15) 0.0343(16) 0.0242(14) -0.0029(12) 0.0066(12) -0.0026(12)
N4 0.0307(17) 0.0444(18) 0.0401(19) 0.0026(15) 0.0087(14) 0.0051(14)
O1 0.0274(13) 0.0590(17) 0.0306(13) -0.0025(12) 0.0095(10) 0.0060(11)
O2 0.0291(12) 0.0458(15) 0.0269(12) 0.0014(11) 0.0059(10) 0.0064(11)
O3 0.0503(17) 0.087(2) 0.0282(14) -0.0041(15) 0.0009(12) 0.0211(15)
O4 0.0409(16) 0.074(2) 0.0516(17) 0.0002(14) 0.0139(13) 0.0278(14)
O5 0.0588(18) 0.081(2) 0.0328(14) -0.0046(14) 0.0094(13) -0.0273(16)
C1 0.035(2) 0.036(2) 0.0263(18) 0.0001(15) 0.0086(15) -0.0044(15)
C2 0.0338(18) 0.0291(18) 0.0348(19) 0.0008(15) 0.0190(15) -0.0023(15)
C3 0.0279(18) 0.036(2) 0.0348(19) -0.0008(16) 0.0141(15) -0.0044(15)
C4 0.0289(19) 0.043(2) 0.043(2) 0.0019(17) 0.0143(16) -0.0016(17)
C5 0.035(2) 0.037(2) 0.052(2) 0.0003(17) 0.0246(18) 0.0000(16)
C6 0.048(2) 0.039(2) 0.048(2) -0.0024(18) 0.0319(19) -0.0048(18)
C7 0.042(2) 0.042(2) 0.0333(19) 0.0043(16) 0.0174(17) -0.0019(17)
C8 0.0258(17) 0.0274(18) 0.0328(19) 0.0008(15) 0.0080(15) -0.0032(14)
C9 0.0267(17) 0.0307(19) 0.0273(17) -0.0009(14) 0.0066(14) -0.0017(14)
C10 0.0279(18) 0.036(2) 0.0300(18) -0.0043(15) 0.0082(14) -0.0005(15)
C11 0.0268(17) 0.0319(18) 0.0273(17) -0.0021(15) 0.0055(14) -0.0018(15)
C12 0.0290(18) 0.031(2) 0.0353(19) -0.0037(15) 0.0125(15) 0.0003(15)
C13 0.038(2) 0.059(3) 0.0243(18) -0.0039(16) 0.0082(16) -0.0008(18)

loop_
_atom_type_symbol
_atom_type_description
_atom_type_scat_dispersion_real
_atom_type_scat_dispersion_imag
_atom_type_scat_source
C C 0.0033 0.0016 'International Tables Vol C Tables 4.2.6.8 and 6.1.1.4'
H H 0.0000 0.0000 'International Tables Vol C Tables 4.2.6.8 and 6.1.1.4'
N N 0.0061 0.0033 'International Tables Vol C Tables 4.2.6.8 and 6.1.1.4'
O O 0.0106 0.0060 'International Tables Vol C Tables 4.2.6.8 and 6.1.1.4'
Cu Cu 0.3201 1.2651 'International Tables Vol C Tables 4.2.6.8 and 6.1.1.4'
Cl Cl 0.1484 0.1585 'International Tables Vol C Tables 4.2.6.8 and 6.1.1.4'

loop_
_geom_angle_atom_site_label_1
_geom_angle_atom_site_label_2
_geom_angle_atom_site_label_3
_geom_angle
_geom_angle_site_symmetry_1
_geom_angle_site_symmetry_3
O1 Cu1 N1 92.03(10) . .
O1 Cu1 O2 172.13(9) . .
N1 Cu1 O2 80.44(9) . .
O1 Cu1 Cl1 92.62(7) . .
N1 Cu1 Cl1 174.07(8) . .
O2 Cu1 Cl1 94.75(7) . .
C1 N1 N2 119.4(3) . .
C1 N1 Cu1 128.4(2) . .
N2 N1 Cu1 112.12(18) . .
C8 N2 N1 114.9(3) . .
C8 N2 H2 122.6 . .
N1 N2 H2 122.6 . .
C12 N3 C9 109.3(3) . .
C12 N3 C13 123.5(3) . .
C9 N3 C13 127.2(3) . .
O3 N4 O4 123.6(3) . .
O3 N4 C11 117.5(3) . .
O4 N4 C11 118.9(3) . .
C3 O1 Cu1 127.7(2) . .
C8 O2 Cu1 113.5(2) . .
H5A O5 H5B 114.1 . .
N1 C1 C2 123.9(3) . .
N1 C1 H1 118.0 . .
C2 C1 H1 118.0 . .
C7 C2 C3 119.2(3) . .
C7 C2 C1 117.4(3) . .
C3 C2 C1 123.4(3) . .
O1 C3 C4 118.4(3) . .
O1 C3 C2 124.1(3) . .
C4 C3 C2 117.5(3) . .
C5 C4 C3 121.9(3) . .
C5 C4 H4 119.0 . .
C3 C4 H4 119.0 . .
C4 C5 C6 120.4(3) . .
C4 C5 H5 119.8 . .
C6 C5 H5 119.8 . .
C7 C6 C5 119.4(3) . .
C7 C6 H6 120.3 . .
C5 C6 H6 120.3 . .
C6 C7 C2 121.5(3) . .
C6 C7 H7 119.2 . .
C2 C7 H7 119.2 . .
O2 C8 N2 119.0(3) . .
O2 C8 C9 123.7(3) . .
N2 C8 C9 117.2(3) . .
C10 C9 N3 107.7(3) . .
C10 C9 C8 128.2(3) . .
N3 C9 C8 123.8(3) . .
C9 C10 C11 106.0(3) . .
C9 C10 H10 127.0 . .
C11 C10 H10 127.0 . .
C12 C11 C10 109.3(3) . .
C12 C11 N4 125.6(3) . .
C10 C11 N4 125.0(3) . .
N3 C12 C11 107.6(3) . .
N3 C12 H12 126.2 . .
C11 C12 H12 126.2 . .
N3 C13 H13A 109.5 . .
N3 C13 H13B 109.5 . .
H13A C13 H13B 109.5 . .
N3 C13 H13C 109.5 . .
H13A C13 H13C 109.5 . .
H13B C13 H13C 109.5 . .

loop_
_geom_bond_atom_site_label_1
_geom_bond_atom_site_label_2
_geom_bond_distance
_geom_bond_site_symmetry_2
Cu1 O1 1.902(2) .
Cu1 N1 1.944(3) .
Cu1 O2 1.982(2) .
Cu1 Cl1 2.1942(10) .
N1 C1 1.282(4) .
N1 N2 1.377(3) .
N2 C8 1.342(4) .
N2 H2 0.8600 .
N3 C12 1.332(4) .
N3 C9 1.396(4) .
N3 C13 1.470(4) .
N4 O3 1.222(4) .
N4 O4 1.225(4) .
N4 C11 1.427(4) .
O1 C3 1.327(4) .
O2 C8 1.256(4) .
O5 H5A 0.8500 .
O5 H5B 0.8497 .
C1 C2 1.426(5) .
C1 H1 0.9300 .
C2 C7 1.412(4) .
C2 C3 1.420(5) .
C3 C4 1.403(4) .
C4 C5 1.374(5) .
C4 H4 0.9300 .
C5 C6 1.388(5) .
C5 H5 0.9300 .
C6 C7 1.367(5) .
C6 H6 0.9300 .
C7 H7 0.9300 .
C8 C9 1.446(4) .
C9 C10 1.376(4) .
C10 C11 1.390(4) .
C10 H10 0.9300 .
C11 C12 1.374(4) .
C12 H12 0.9300 .
C13 H13A 0.9600 .
C13 H13B 0.9600 .
C13 H13C 0.9600 .

loop_
_geom_torsion_atom_site_label_1
_geom_torsion_atom_site_label_2
_geom_torsion_atom_site_label_3
_geom_torsion_atom_site_label_4
_geom_torsion
_geom_torsion_site_symmetry_1
_geom_torsion_site_symmetry_2
_geom_torsion_site_symmetry_3
_geom_torsion_site_symmetry_4
O1 Cu1 N1 C1 -6.8(3) . . . .
O2 Cu1 N1 C1 175.6(3) . . . .
Cl1 Cu1 N1 C1 -148.3(6) . . . .
O1 Cu1 N1 N2 176.7(2) . . . .
O2 Cu1 N1 N2 -1.0(2) . . . .
Cl1 Cu1 N1 N2 35.1(9) . . . .
C1 N1 N2 C8 -176.8(3) . . . .
Cu1 N1 N2 C8 0.1(3) . . . .
N1 Cu1 O1 C3 7.3(3) . . . .
O2 Cu1 O1 C3 24.2(9) . . . .
Cl1 Cu1 O1 C3 -176.4(3) . . . .
O1 Cu1 O2 C8 -15.4(9) . . . .
N1 Cu1 O2 C8 1.8(2) . . . .
Cl1 Cu1 O2 C8 -174.7(2) . . . .
N2 N1 C1 C2 -179.6(3) . . . .
Cu1 N1 C1 C2 4.1(5) . . . .
N1 C1 C2 C7 -178.7(3) . . . .
N1 C1 C2 C3 0.6(5) . . . .
Cu1 O1 C3 C4 174.5(2) . . . .
Cu1 O1 C3 C2 -5.4(5) . . . .
C7 C2 C3 O1 179.3(3) . . . .
C1 C2 C3 O1 0.0(5) . . . .
C7 C2 C3 C4 -0.5(5) . . . .
C1 C2 C3 C4 -179.8(3) . . . .
O1 C3 C4 C5 -178.4(3) . . . .
C2 C3 C4 C5 1.5(5) . . . .
C3 C4 C5 C6 -1.3(5) . . . .
C4 C5 C6 C7 0.1(5) . . . .
C5 C6 C7 C2 0.8(5) . . . .
C3 C2 C7 C6 -0.6(5) . . . .
C1 C2 C7 C6 178.8(3) . . . .
Cu1 O2 C8 N2 -2.4(4) . . . .
Cu1 O2 C8 C9 175.4(2) . . . .
N1 N2 C8 O2 1.5(4) . . . .
N1 N2 C8 C9 -176.3(3) . . . .
C12 N3 C9 C10 0.5(4) . . . .
C13 N3 C9 C10 178.7(3) . . . .
C12 N3 C9 C8 -174.4(3) . . . .
C13 N3 C9 C8 3.8(5) . . . .
O2 C8 C9 C10 178.0(3) . . . .
N2 C8 C9 C10 -4.3(5) . . . .
O2 C8 C9 N3 -8.2(5) . . . .
N2 C8 C9 N3 169.6(3) . . . .
N3 C9 C10 C11 -0.5(4) . . . .
C8 C9 C10 C11 174.1(3) . . . .
C9 C10 C11 C12 0.4(4) . . . .
C9 C10 C11 N4 -179.9(3) . . . .
O3 N4 C11 C12 178.1(3) . . . .
O4 N4 C11 C12 -1.0(5) . . . .
O3 N4 C11 C10 -1.5(5) . . . .
O4 N4 C11 C10 179.3(3) . . . .
C9 N3 C12 C11 -0.3(4) . . . .
C13 N3 C12 C11 -178.6(3) . . . .
C10 C11 C12 N3 0.0(4) . . . .
N4 C11 C12 N3 -179.7(3) . . . .
